data_4084626
loop_
_publ_author_name
'Dickie, Diane A.'
'Kemp, Richard A.'

_publ_section_title
;
 Structures and CO2Reactivity of Zinc Complexes of Bis(diisopropyl-) and
 Bis(diphenylphosphino)amines
;
_journal_issue 22
_journal_name_full Organometallics
_journal_page_first 6511
_journal_paper_doi 10.1021/om500856p
_journal_volume 33
_journal_year 2014
_chemical_formula_sum 'C30 H34 N P3'
_chemical_formula_weight 501.49
_chemical_name_systematic
; 
 ? 
;
_space_group_crystal_system triclinic
_space_group_IT_number 2
_space_group_name_Hall '-P 1'
_space_group_name_H-M_alt 'P -1'
_symmetry_space_group_name_Hall '-P 1'
_symmetry_space_group_name_H-M 'P -1'
_atom_sites_solution_hydrogens geom
_audit_creation_method SHELXL-2013
_cell_angle_alpha 109.450(3)
_cell_angle_beta 106.448(3)
_cell_angle_gamma 90.340(3)
_cell_formula_units_Z 2
_cell_length_a 10.4058(5)
_cell_length_b 10.7839(5)
_cell_length_c 13.0957(6)
_cell_measurement_reflns_used 6313
_cell_measurement_temperature 100(2)
_cell_measurement_theta_max 29.57
_cell_measurement_theta_min 2.25
_cell_volume 1320.78(11)
_computing_cell_refinement 'Bruker SAINT'
_computing_data_collection 'Bruker APEX2'
_computing_data_reduction 'Bruker SAINT'
_computing_molecular_graphics 'Bruker SHELXTL'
_computing_publication_material 'Bruker SHELXTL'
_computing_structure_refinement 'SHELXL-2013 (Sheldrick, 2013)'
_computing_structure_solution 'SHELXL-2013 (Sheldrick 2013)'
_diffrn_ambient_temperature 100(2)
_diffrn_measured_fraction_theta_full 0.999
_diffrn_measured_fraction_theta_max 0.998
_diffrn_measurement_device_type 'Bruker APEX-II CCD'
_diffrn_measurement_method '\f and \w scans'
_diffrn_radiation_type MoK\a
_diffrn_radiation_wavelength 0.71073
_diffrn_reflns_av_R_equivalents 0.0480
_diffrn_reflns_av_unetI/netI 0.0462
_diffrn_reflns_Laue_measured_fraction_full 0.999
_diffrn_reflns_Laue_measured_fraction_max 0.998
_diffrn_reflns_limit_h_max 14
_diffrn_reflns_limit_h_min -14
_diffrn_reflns_limit_k_max 14
_diffrn_reflns_limit_k_min -14
_diffrn_reflns_limit_l_max 18
_diffrn_reflns_limit_l_min -17
_diffrn_reflns_number 29197
_diffrn_reflns_point_group_measured_fraction_full 0.999
_diffrn_reflns_point_group_measured_fraction_max 0.998
_diffrn_reflns_theta_full 25.242
_diffrn_reflns_theta_max 29.601
_diffrn_reflns_theta_min 2.053
_exptl_absorpt_coefficient_mu 0.245
_exptl_absorpt_correction_T_max 0.98
_exptl_absorpt_correction_T_min 0.94
_exptl_absorpt_correction_type multi-scan
_exptl_absorpt_process_details 'SADABS V2012/1 (Bruker AXS Inc.)'
_exptl_crystal_colour colourless
_exptl_crystal_density_diffrn 1.261
_exptl_crystal_description block
_exptl_crystal_F_000 532
_exptl_crystal_size_max 0.252
_exptl_crystal_size_mid 0.203
_exptl_crystal_size_min 0.073
_refine_diff_density_max 0.467
_refine_diff_density_min -0.314
_refine_diff_density_rms 0.064
_refine_ls_extinction_method none
_refine_ls_goodness_of_fit_ref 1.013
_refine_ls_hydrogen_treatment constr
_refine_ls_matrix_type full
_refine_ls_number_parameters 311
_refine_ls_number_reflns 7411
_refine_ls_number_restraints 0
_refine_ls_restrained_S_all 1.013
_refine_ls_R_factor_all 0.0584
_refine_ls_R_factor_gt 0.0392
_refine_ls_shift/su_max 0.001
_refine_ls_shift/su_mean 0.000
_refine_ls_structure_factor_coef Fsqd
_refine_ls_weighting_details 'w=1/[\s^2^(Fo^2^)+(0.0393P)^2^+0.6452P] where P=(Fo^2^+2Fc^2^)/3'
_refine_ls_weighting_scheme calc
_refine_ls_wR_factor_gt 0.0868
_refine_ls_wR_factor_ref 0.0956
_reflns_Friedel_coverage 0.000
_reflns_number_gt 5751
_reflns_number_total 7411
_reflns_threshold_expression 'I > 2\s(I)'
_cod_data_source_file om500856p_si_001.cif
_cod_data_source_block 10
_cod_depositor_comments 'Adding full bibliography for 4084620--4084627.cif.'
_cod_database_code 4084626
_shelx_space_group_comment
; 
The symmetry employed for this shelxl refinement is uniquely defined 
by the following loop, which should always be used as a source of 
symmetry information in preference to the above space-group names. 
They are only intended as comments. 
;
_shelx_estimated_absorpt_t_min 0.941
_shelx_estimated_absorpt_t_max 0.982
_shelxl_version_number 2013-4

loop_
_space_group_symop_operation_xyz
'x, y, z'
'-x, -y, -z'

loop_
_atom_site_label
_atom_site_type_symbol
_atom_site_fract_x
_atom_site_fract_y
_atom_site_fract_z
_atom_site_U_iso_or_equiv
_atom_site_adp_type
_atom_site_occupancy
_atom_site_site_symmetry_order
_atom_site_calc_flag
_atom_site_refinement_flags_posn
_atom_site_refinement_flags_adp
P1 P 0.68124(4) 0.39016(4) 0.14552(3) 0.01199(9) Uani 1 1 d . .
P2 P 0.78335(4) 0.26464(4) 0.24314(3) 0.01056(9) Uani 1 1 d . .
P3 P 1.07433(4) 0.31112(4) 0.29737(3) 0.01236(9) Uani 1 1 d . .
N1 N 0.92541(13) 0.21673(13) 0.23548(11) 0.0129(2) Uani 1 1 d . .
C1 C 0.81998(15) 0.51956(15) 0.18598(12) 0.0125(3) Uani 1 1 d . .
C2 C 0.81728(16) 0.63997(15) 0.26981(13) 0.0150(3) Uani 1 1 d . .
H2 H 0.7483 0.6496 0.3055 0.018 Uiso 1 1 calc R U
C3 C 0.91464(17) 0.74550(16) 0.30120(13) 0.0171(3) Uani 1 1 d . .
H3 H 0.9127 0.8266 0.3587 0.021 Uiso 1 1 calc R U
C4 C 1.01482(17) 0.73241(16) 0.24851(13) 0.0177(3) Uani 1 1 d . .
H4 H 1.0806 0.8050 0.2692 0.021 Uiso 1 1 calc R U
C5 C 1.01899(16) 0.61398(16) 0.16598(13) 0.0165(3) Uani 1 1 d . .
H5 H 1.0880 0.6052 0.1304 0.020 Uiso 1 1 calc R U
C6 C 0.92238(16) 0.50738(15) 0.13477(13) 0.0146(3) Uani 1 1 d . .
H6 H 0.9262 0.4260 0.0784 0.017 Uiso 1 1 calc R U
C7 C 0.67124(15) 0.29148(15) -0.00126(12) 0.0131(3) Uani 1 1 d . .
C8 C 0.75555(16) 0.19546(16) -0.03450(13) 0.0157(3) Uani 1 1 d . .
H8 H 0.8233 0.1749 0.0216 0.019 Uiso 1 1 calc R U
C9 C 0.74091(17) 0.13008(16) -0.14877(14) 0.0181(3) Uani 1 1 d . .
H9 H 0.7974 0.0638 -0.1706 0.022 Uiso 1 1 calc R U
C10 C 0.64401(17) 0.16128(17) -0.23110(13) 0.0196(3) Uani 1 1 d . .
H10 H 0.6355 0.1178 -0.3092 0.024 Uiso 1 1 calc R U
C11 C 0.55964(17) 0.25575(17) -0.19962(13) 0.0200(3) Uani 1 1 d . .
H11 H 0.4935 0.2773 -0.2561 0.024 Uiso 1 1 calc R U
C12 C 0.57167(16) 0.31914(16) -0.08538(13) 0.0155(3) Uani 1 1 d . .
H12 H 0.5116 0.3819 -0.0643 0.019 Uiso 1 1 calc R U
C13 C 0.66657(15) 0.11223(15) 0.18387(13) 0.0133(3) Uani 1 1 d . .
H13 H 0.6879 0.0575 0.1136 0.016 Uiso 1 1 calc R U
C14 C 0.51620(16) 0.12642(17) 0.14517(15) 0.0215(3) Uani 1 1 d . .
H14A H 0.4650 0.0384 0.1083 0.032 Uiso 1 1 calc R U
H14B H 0.4993 0.1737 0.0912 0.032 Uiso 1 1 calc R U
H14C H 0.4878 0.1763 0.2112 0.032 Uiso 1 1 calc R U
C15 C 0.69635(18) 0.03090(17) 0.26208(15) 0.0227(4) Uani 1 1 d . .
H15A H 0.6694 0.0755 0.3300 0.034 Uiso 1 1 calc R U
H15B H 0.7931 0.0222 0.2844 0.034 Uiso 1 1 calc R U
H15C H 0.6457 -0.0571 0.2219 0.034 Uiso 1 1 calc R U
C16 C 0.78362(16) 0.36951(15) 0.38653(12) 0.0144(3) Uani 1 1 d . .
H16 H 0.8263 0.4591 0.3999 0.017 Uiso 1 1 calc R U
C17 C 0.87136(18) 0.32359(17) 0.47971(13) 0.0196(3) Uani 1 1 d . .
H17A H 0.8799 0.3901 0.5543 0.029 Uiso 1 1 calc R U
H17B H 0.9610 0.3120 0.4699 0.029 Uiso 1 1 calc R U
H17C H 0.8294 0.2393 0.4746 0.029 Uiso 1 1 calc R U
C18 C 0.64257(18) 0.38920(19) 0.40026(15) 0.0230(4) Uani 1 1 d . .
H18A H 0.5996 0.3055 0.3954 0.034 Uiso 1 1 calc R U
H18B H 0.5877 0.4181 0.3398 0.034 Uiso 1 1 calc R U
H18C H 0.6504 0.4566 0.4743 0.034 Uiso 1 1 calc R U
C19 C 1.17847(15) 0.20916(15) 0.36986(12) 0.0130(3) Uani 1 1 d . .
C20 C 1.31824(16) 0.24491(16) 0.41525(13) 0.0170(3) Uani 1 1 d . .
H20 H 1.3584 0.3131 0.3996 0.020 Uiso 1 1 calc R U
C21 C 1.39854(16) 0.18205(17) 0.48264(14) 0.0189(3) Uani 1 1 d . .
H21 H 1.4931 0.2072 0.5126 0.023 Uiso 1 1 calc R U
C22 C 1.34105(16) 0.08244(16) 0.50634(13) 0.0177(3) Uani 1 1 d . .
H22 H 1.3957 0.0404 0.5536 0.021 Uiso 1 1 calc R U
C23 C 1.20340(16) 0.04472(16) 0.46058(13) 0.0166(3) Uani 1 1 d . .
H23 H 1.1638 -0.0243 0.4757 0.020 Uiso 1 1 calc R U
C24 C 1.12273(16) 0.10746(15) 0.39254(13) 0.0147(3) Uani 1 1 d . .
H24 H 1.0286 0.0805 0.3613 0.018 Uiso 1 1 calc R U
C25 C 1.14541(15) 0.28065(15) 0.17843(13) 0.0131(3) Uani 1 1 d . .
C26 C 1.23577(16) 0.37867(16) 0.18087(14) 0.0175(3) Uani 1 1 d . .
H26 H 1.2647 0.4569 0.2460 0.021 Uiso 1 1 calc R U
C27 C 1.28380(17) 0.36288(17) 0.08881(15) 0.0214(3) Uani 1 1 d . .
H27 H 1.3460 0.4297 0.0917 0.026 Uiso 1 1 calc R U
C28 C 1.24091(17) 0.24988(18) -0.00690(15) 0.0209(3) Uani 1 1 d . .
H28 H 1.2723 0.2400 -0.0703 0.025 Uiso 1 1 calc R U
C29 C 1.15203(16) 0.15093(17) -0.01032(14) 0.0184(3) Uani 1 1 d . .
H29 H 1.1232 0.0730 -0.0757 0.022 Uiso 1 1 calc R U
C30 C 1.10520(15) 0.16624(16) 0.08230(13) 0.0151(3) Uani 1 1 d . .
H30 H 1.0452 0.0979 0.0800 0.018 Uiso 1 1 calc R U

loop_
_atom_site_aniso_label
_atom_site_aniso_U_11
_atom_site_aniso_U_22
_atom_site_aniso_U_33
_atom_site_aniso_U_23
_atom_site_aniso_U_13
_atom_site_aniso_U_12
P1 0.01100(18) 0.01268(19) 0.01320(18) 0.00556(15) 0.00377(14) 0.00240(14)
P2 0.00954(18) 0.01139(18) 0.01144(17) 0.00471(14) 0.00336(14) 0.00125(14)
P3 0.01052(18) 0.01153(18) 0.01415(18) 0.00413(14) 0.00282(14) 0.00090(14)
N1 0.0098(6) 0.0137(6) 0.0149(6) 0.0050(5) 0.0033(5) 0.0009(5)
C1 0.0126(7) 0.0126(7) 0.0128(7) 0.0068(6) 0.0020(5) 0.0023(5)
C2 0.0162(7) 0.0164(8) 0.0138(7) 0.0066(6) 0.0052(6) 0.0038(6)
C3 0.0211(8) 0.0139(7) 0.0140(7) 0.0031(6) 0.0039(6) 0.0023(6)
C4 0.0198(8) 0.0155(8) 0.0162(7) 0.0066(6) 0.0017(6) -0.0024(6)
C5 0.0155(8) 0.0200(8) 0.0170(7) 0.0089(6) 0.0063(6) 0.0020(6)
C6 0.0165(8) 0.0130(7) 0.0143(7) 0.0049(6) 0.0046(6) 0.0029(6)
C7 0.0127(7) 0.0126(7) 0.0137(7) 0.0050(6) 0.0031(6) -0.0013(5)
C8 0.0142(7) 0.0170(8) 0.0176(7) 0.0083(6) 0.0045(6) 0.0025(6)
C9 0.0185(8) 0.0168(8) 0.0200(8) 0.0051(6) 0.0089(6) 0.0020(6)
C10 0.0195(8) 0.0216(8) 0.0132(7) 0.0016(6) 0.0035(6) -0.0040(6)
C11 0.0179(8) 0.0238(9) 0.0144(7) 0.0066(6) -0.0010(6) -0.0004(7)
C12 0.0128(7) 0.0152(7) 0.0168(7) 0.0054(6) 0.0021(6) 0.0011(6)
C13 0.0126(7) 0.0113(7) 0.0153(7) 0.0039(6) 0.0037(6) -0.0005(5)
C14 0.0120(7) 0.0196(8) 0.0303(9) 0.0081(7) 0.0031(7) -0.0014(6)
C15 0.0227(9) 0.0192(8) 0.0276(9) 0.0133(7) 0.0037(7) -0.0030(7)
C16 0.0164(8) 0.0132(7) 0.0129(7) 0.0033(6) 0.0048(6) 0.0011(6)
C17 0.0263(9) 0.0184(8) 0.0124(7) 0.0045(6) 0.0041(6) 0.0038(7)
C18 0.0227(9) 0.0285(9) 0.0205(8) 0.0069(7) 0.0126(7) 0.0086(7)
C19 0.0112(7) 0.0149(7) 0.0106(7) 0.0023(6) 0.0023(5) 0.0017(6)
C20 0.0142(7) 0.0194(8) 0.0170(7) 0.0069(6) 0.0034(6) -0.0005(6)
C21 0.0110(7) 0.0255(9) 0.0190(8) 0.0088(7) 0.0016(6) 0.0010(6)
C22 0.0177(8) 0.0215(8) 0.0144(7) 0.0078(6) 0.0040(6) 0.0068(6)
C23 0.0197(8) 0.0149(7) 0.0166(7) 0.0064(6) 0.0065(6) 0.0021(6)
C24 0.0126(7) 0.0147(7) 0.0149(7) 0.0035(6) 0.0036(6) 0.0004(6)
C25 0.0102(7) 0.0147(7) 0.0176(7) 0.0094(6) 0.0044(6) 0.0041(5)
C26 0.0132(7) 0.0167(8) 0.0226(8) 0.0087(6) 0.0034(6) 0.0015(6)
C27 0.0155(8) 0.0236(9) 0.0327(9) 0.0179(7) 0.0091(7) 0.0025(6)
C28 0.0172(8) 0.0310(9) 0.0242(8) 0.0187(7) 0.0102(7) 0.0087(7)
C29 0.0152(8) 0.0233(9) 0.0172(7) 0.0075(6) 0.0050(6) 0.0057(6)
C30 0.0121(7) 0.0162(7) 0.0187(7) 0.0075(6) 0.0056(6) 0.0026(6)

loop_
_atom_type_symbol
_atom_type_description
_atom_type_scat_dispersion_real
_atom_type_scat_dispersion_imag
_atom_type_scat_source
C C 0.0033 0.0016 'International Tables Vol C Tables 4.2.6.8 and 6.1.1.4'
H H 0.0000 0.0000 'International Tables Vol C Tables 4.2.6.8 and 6.1.1.4'
N N 0.0061 0.0033 'International Tables Vol C Tables 4.2.6.8 and 6.1.1.4'
P P 0.1023 0.0942 'International Tables Vol C Tables 4.2.6.8 and 6.1.1.4'

loop_
_geom_angle_atom_site_label_1
_geom_angle_atom_site_label_2
_geom_angle_atom_site_label_3
_geom_angle
C7 P1 C1 103.09(7)
C7 P1 P2 102.96(5)
C1 P1 P2 100.00(5)
N1 P2 C13 105.04(7)
N1 P2 C16 114.32(7)
C13 P2 C16 113.44(7)
N1 P2 P1 120.98(5)
C13 P2 P1 103.60(5)
C16 P2 P1 99.30(5)
N1 P3 C25 102.67(7)
N1 P3 C19 101.97(7)
C25 P3 C19 98.38(7)
P2 N1 P3 125.78(8)
C6 C1 C2 118.85(14)
C6 C1 P1 124.25(12)
C2 C1 P1 116.82(12)
C3 C2 C1 120.51(15)
C4 C3 C2 119.96(15)
C5 C4 C3 120.12(15)
C4 C5 C6 120.23(15)
C5 C6 C1 120.32(15)
C12 C7 C8 118.63(14)
C12 C7 P1 115.57(12)
C8 C7 P1 125.78(11)
C9 C8 C7 120.48(14)
C10 C9 C8 120.16(15)
C11 C10 C9 120.05(15)
C10 C11 C12 120.01(15)
C11 C12 C7 120.63(15)
C14 C13 C15 111.31(13)
C14 C13 P2 116.98(11)
C15 C13 P2 111.33(11)
C17 C16 C18 110.60(13)
C17 C16 P2 112.78(11)
C18 C16 P2 114.30(11)
C24 C19 C20 118.29(14)
C24 C19 P3 122.57(12)
C20 C19 P3 118.74(12)
C21 C20 C19 120.89(15)
C20 C21 C22 120.14(15)
C23 C22 C21 119.55(15)
C22 C23 C24 120.34(15)
C19 C24 C23 120.76(14)
C30 C25 C26 118.63(14)
C30 C25 P3 122.05(12)
C26 C25 P3 119.19(12)
C27 C26 C25 120.67(16)
C28 C27 C26 120.01(15)
C27 C28 C29 120.05(15)
C28 C29 C30 119.87(16)
C29 C30 C25 120.76(15)

loop_
_geom_bond_atom_site_label_1
_geom_bond_atom_site_label_2
_geom_bond_distance
P1 C7 1.8333(15)
P1 C1 1.8337(16)
P1 P2 2.2352(5)
P2 N1 1.5876(13)
P2 C13 1.8366(15)
P2 C16 1.8406(15)
P3 N1 1.6778(13)
P3 C25 1.8428(16)
P3 C19 1.8469(15)
C1 C6 1.396(2)
C1 C2 1.400(2)
C2 C3 1.389(2)
C3 C4 1.388(2)
C4 C5 1.382(2)
C5 C6 1.393(2)
C7 C12 1.397(2)
C7 C8 1.399(2)
C8 C9 1.388(2)
C9 C10 1.387(2)
C10 C11 1.384(2)
C11 C12 1.390(2)
C13 C14 1.528(2)
C13 C15 1.528(2)
C16 C17 1.531(2)
C16 C18 1.536(2)
C19 C24 1.391(2)
C19 C20 1.403(2)
C20 C21 1.387(2)
C21 C22 1.388(2)
C22 C23 1.386(2)
C23 C24 1.393(2)
C25 C30 1.394(2)
C25 C26 1.397(2)
C26 C27 1.392(2)
C27 C28 1.384(3)
C28 C29 1.389(2)
C29 C30 1.392(2)

loop_
_geom_torsion_atom_site_label_1
_geom_torsion_atom_site_label_2
_geom_torsion_atom_site_label_3
_geom_torsion_atom_site_label_4
_geom_torsion
C13 P2 N1 P3 -168.91(9)
C16 P2 N1 P3 -43.92(12)
P1 P2 N1 P3 74.65(10)
C25 P3 N1 P2 -128.56(10)
C19 P3 N1 P2 129.88(10)
C7 P1 C1 C6 -23.56(14)
P2 P1 C1 C6 82.39(13)
C7 P1 C1 C2 153.04(12)
P2 P1 C1 C2 -101.01(11)
C6 C1 C2 C3 0.2(2)
P1 C1 C2 C3 -176.63(11)
C1 C2 C3 C4 0.6(2)
C2 C3 C4 C5 -0.9(2)
C3 C4 C5 C6 0.3(2)
C4 C5 C6 C1 0.5(2)
C2 C1 C6 C5 -0.7(2)
P1 C1 C6 C5 175.82(11)
C1 P1 C7 C12 -98.73(12)
P2 P1 C7 C12 157.59(11)
C1 P1 C7 C8 79.66(14)
P2 P1 C7 C8 -24.02(14)
C12 C7 C8 C9 0.5(2)
P1 C7 C8 C9 -177.83(12)
C7 C8 C9 C10 1.2(2)
C8 C9 C10 C11 -1.4(2)
C9 C10 C11 C12 -0.2(3)
C10 C11 C12 C7 2.0(2)
C8 C7 C12 C11 -2.1(2)
P1 C7 C12 C11 176.37(12)
N1 P2 C13 C14 -161.21(12)
C16 P2 C13 C14 73.25(14)
P1 P2 C13 C14 -33.37(13)
N1 P2 C13 C15 69.26(13)
C16 P2 C13 C15 -56.29(13)
P1 P2 C13 C15 -162.91(11)
N1 P2 C16 C17 -39.03(14)
C13 P2 C16 C17 81.39(13)
P1 P2 C16 C17 -169.30(11)
N1 P2 C16 C18 -166.49(11)
C13 P2 C16 C18 -46.07(14)
P1 P2 C16 C18 63.24(12)
N1 P3 C19 C24 -18.61(14)
C25 P3 C19 C24 -123.55(13)
N1 P3 C19 C20 168.82(12)
C25 P3 C19 C20 63.88(13)
C24 C19 C20 C21 -1.1(2)
P3 C19 C20 C21 171.80(13)
C19 C20 C21 C22 -0.1(2)
C20 C21 C22 C23 1.1(2)
C21 C22 C23 C24 -0.9(2)
C20 C19 C24 C23 1.3(2)
P3 C19 C24 C23 -171.28(12)
C22 C23 C24 C19 -0.3(2)
N1 P3 C25 C30 -23.43(14)
C19 P3 C25 C30 80.93(13)
N1 P3 C25 C26 152.27(12)
C19 P3 C25 C26 -103.37(13)
C30 C25 C26 C27 0.5(2)
P3 C25 C26 C27 -175.33(12)
C25 C26 C27 C28 0.7(2)
C26 C27 C28 C29 -1.3(2)
C27 C28 C29 C30 0.6(2)
C28 C29 C30 C25 0.7(2)
C26 C25 C30 C29 -1.2(2)
P3 C25 C30 C29 174.51(12)
